data_7702778
loop_
_publ_author_name
'Skinner, Michael E. G.'
'Mountford, Philip'

_publ_section_title
;
 Scandium and yttrium complexes of the diamide--diamine donor ligand
 (2-C5H4N)CH2N(CH2CH2NSiMe3)2: chloride, primary and secondary amide,
 benzamidinate and alkyl functionalised derivatives
;
_journal_issue 8
_journal_name_full 'Journal of the Chemical Society, Dalton Transactions'
_journal_page_first 1694
_journal_paper_doi 10.1039/b111469g
_journal_year 2002
_chemical_compound_source
;
[Y(N2NN')Cl(py)].(1.5 LiCl) + Li(PhC{NSiMe3}2)
;
_chemical_formula_moiety ' C29 H55 Y1 N6 Si4 '
_chemical_formula_sum 'C29 H55 N6 Si4 Y'
_chemical_formula_weight 689.05
_chemical_name_systematic
;
[Y{PhC(NSiMe3)2}(N2NN')]
;
_space_group_IT_number 14
_space_group_name_Hall '-P 2yn'
_space_group_name_H-M_alt 'P 1 21/n 1'
_symmetry_cell_setting monoclinic
_symmetry_space_group_name_H-M 'P 1 21/n 1'
_atom_sites_solution_hydrogens geom
_atom_sites_solution_primary direct
_cell_angle_alpha 90
_cell_angle_beta 93.423(2)
_cell_angle_gamma 90
_cell_formula_units_Z 4
_cell_length_a 11.4020(3)
_cell_length_b 20.0640(7)
_cell_length_c 16.8640(5)
_cell_measurement_reflns_used 17138
_cell_measurement_temperature 175
_cell_measurement_theta_max 27
_cell_measurement_theta_min 0
_cell_volume 3851.1(2)
_computing_cell_refinement
;
DIP2000 software 'DENZO' (Otwinowski & Minor, 1996)
;
_computing_data_collection 'DIP2000 software Xpress (MAC Science, 1989)'
_computing_data_reduction
;
DIP2000 software 'DENZO' (Otwinowski & Minor, 1996)
;
_computing_molecular_graphics 'SHELXTL/PC (Sheldrick, 1994)'
_computing_publication_material
;
CRYSTALS Issue 10 (Watkin et al, 1996)
;
_computing_structure_refinement
;
CRYSTALS Issue 10 (Watkin et al, 1996)
;
_computing_structure_solution 'SIR92 (Altomare, et al, 1994)'
_diffrn_ambient_temperature 175
_diffrn_measurement_device_type 'Enraf-nonius DIP2000'
_diffrn_measurement_method \w
_diffrn_radiation_monochromator graphite
_diffrn_radiation_type 'Mo K\a'
_diffrn_radiation_wavelength 0.71069
_diffrn_reflns_av_R_equivalents 0.0560
_diffrn_reflns_av_sigmaI/netI 0.0547
_diffrn_reflns_limit_h_max 14
_diffrn_reflns_limit_h_min 0
_diffrn_reflns_limit_k_max 25
_diffrn_reflns_limit_k_min 0
_diffrn_reflns_limit_l_max 21
_diffrn_reflns_limit_l_min -21
_diffrn_reflns_number 17138
_diffrn_reflns_theta_max 26.40
_diffrn_reflns_theta_min 1.79
_diffrn_standards_decay_% 'not measured'
_diffrn_standards_interval_count 'not measured'
_diffrn_standards_interval_time 'not measured'
_diffrn_standards_number 'not measured'
_exptl_absorpt_coefficient_mu 1.67
_exptl_absorpt_correction_T_max 0.670
_exptl_absorpt_correction_T_min 0.436
_exptl_absorpt_correction_type multi-scan
_exptl_crystal_colour ' colourless '
_exptl_crystal_density_diffrn 1.19
_exptl_crystal_density_meas ?
_exptl_crystal_density_method none
_exptl_crystal_description ' block '
_exptl_crystal_F_000 1464
_exptl_crystal_size_max 0.60
_exptl_crystal_size_mid 0.50
_exptl_crystal_size_min 0.40
_refine_diff_density_max 0.28
_refine_diff_density_min -0.28
_refine_ls_abs_structure_Flack none
_refine_ls_extinction_coef none
_refine_ls_extinction_method None
_refine_ls_goodness_of_fit_obs 0.9922
_refine_ls_hydrogen_treatment riding
_refine_ls_matrix_type full
_refine_ls_number_parameters 361
_refine_ls_number_reflns 4702
_refine_ls_number_restraints 0
_refine_ls_R_factor_obs 0.0276
_refine_ls_shift/esd_max 0.0007
_refine_ls_structure_factor_coef F
_refine_ls_weighting_scheme unit
_refine_ls_wR_factor_obs 0.0360
_reflns_limit_h_max 14
_reflns_limit_h_min -14
_reflns_limit_k_max 25
_reflns_limit_k_min 0
_reflns_limit_l_max 21
_reflns_limit_l_min 0
_reflns_number_observed 4702
_reflns_number_total 7865
_reflns_observed_criterion >3.00\s(I)
_cod_data_source_file b111469g.txt
_cod_data_source_block compound_12
_cod_depositor_comments
;
The following automatic conversions were performed:

data item '_symmetry_cell_setting' value 'Monoclinic ' was changed to
'monoclinic' in accordance with the
/home/saulius/struct/COD-crude-data/automatic-downloads/DataCite-retrospective/RSC/depositions/lib/dictionaries/cif_core.dic
dictionary named 'cif_core.dic' version 2.4.2 last updated on
2011-04-26.

data item '_exptl_crystal_density_meas' value 'not measured' was
changed to '?' -- the value is perceived as not measured.

data item '_refine_ls_weighting_scheme' value 'Unit weights' was
changed to 'unit'.

data item '_atom_sites_solution_primary' value 'direct methods' was
changed to 'direct'.

data item '_atom_sites_solution_hydrogens' value 'geometric' was
changed to 'geom'.

Automatic conversion script
Id: cif_fix_values 6909 2019-04-08 15:41:33Z antanas 

The following automatic conversions were performed:

data name '_diffrn_measurement_device-type' was replaced with
'_diffrn_measurement_device_type' as specified in the replacement
file 'data/replacement-values/replacement_tags.lst'.

Automatic conversion script
Id: cif_correct_tags 9268 2022-04-12 08:56:07Z antanas 
;
_cod_original_cell_volume 3851.1(5)
_cod_original_sg_symbol_H-M 'P 1 21/n 1 '
_cod_original_formula_sum ' C29 H55 Y1 N6 Si4 '
_cod_database_code 7702778

loop_
_symmetry_equiv_pos_as_xyz
x,y,z
-x,-y,-z
-x+1/2,y+1/2,-z+1/2
x+1/2,-y+1/2,z+1/2

loop_
_atom_site_label
_atom_site_fract_x
_atom_site_fract_y
_atom_site_fract_z
_atom_site_U_iso_or_equiv
_atom_site_occupancy
_atom_site_adp_type
Y1 0.56751(3) 0.115014(17) 0.289202(19) 0.0236 1.0000 Uani
N1 0.4685(3) 0.01813(15) 0.30054(18) 0.0330 1.0000 Uani
N2 0.5997(3) 0.19445(15) 0.38291(17) 0.0347 1.0000 Uani
N3 0.4399(3) 0.19915(14) 0.21349(19) 0.0343 1.0000 Uani
N4 0.3745(3) 0.13873(15) 0.35362(19) 0.0378 1.0000 Uani
N5 0.7665(2) 0.07855(15) 0.29802(16) 0.0302 1.0000 Uani
N6 0.6873(2) 0.11150(15) 0.17625(15) 0.0266 1.0000 Uani
Si1 0.5010(1) -0.05868(5) 0.26351(6) 0.0336 1.0000 Uani
Si2 0.6752(1) 0.26678(5) 0.37491(7) 0.0389 1.0000 Uani
Si3 0.8610(1) 0.05863(7) 0.37827(6) 0.0421 1.0000 Uani
Si4 0.67020(9) 0.10889(6) 0.07317(5) 0.0322 1.0000 Uani
C1 0.3560(4) 0.0167(2) 0.3397(3) 0.0463 1.0000 Uani
C2 0.3450(4) 0.0762(2) 0.3939(3) 0.0458 1.0000 Uani
C3 0.5182(4) 0.1921(2) 0.4470(2) 0.0463 1.0000 Uani
C4 0.3919(4) 0.1935(2) 0.4122(3) 0.0486 1.0000 Uani
C5 0.2840(3) 0.1567(2) 0.2910(3) 0.0475 1.0000 Uani
C6 0.3298(3) 0.2087(2) 0.2362(2) 0.0416 1.0000 Uani
C7 0.2640(4) 0.2636(2) 0.2100(3) 0.0565 1.0000 Uani
C8 0.3107(5) 0.3088(2) 0.1604(3) 0.0626 1.0000 Uani
C9 0.4230(4) 0.2999(2) 0.1371(3) 0.0513 1.0000 Uani
C10 0.4837(4) 0.2447(2) 0.1645(2) 0.0405 1.0000 Uani
C11 0.6338(4) -0.05636(19) 0.2043(3) 0.0480 1.0000 Uani
C12 0.5279(4) -0.1224(2) 0.3438(2) 0.0519 1.0000 Uani
C13 0.3770(4) -0.0909(2) 0.1956(3) 0.0594 1.0000 Uani
C14 0.7788(4) 0.2847(3) 0.4625(3) 0.0643 1.0000 Uani
C15 0.7648(4) 0.2618(2) 0.2858(2) 0.0506 1.0000 Uani
C16 0.5761(5) 0.3415(2) 0.3654(3) 0.0633 1.0000 Uani
C17 0.7815(3) 0.09305(17) 0.2223(2) 0.0266 1.0000 Uani
C18 0.8998(3) 0.08948(18) 0.1887(2) 0.0308 1.0000 Uani
C19 0.9499(3) 0.1464(2) 0.1576(2) 0.0399 1.0000 Uani
C20 1.0567(4) 0.1427(3) 0.1233(3) 0.0531 1.0000 Uani
C21 1.1134(4) 0.0820(3) 0.1183(3) 0.0602 1.0000 Uani
C22 1.0657(4) 0.0256(3) 0.1492(3) 0.0527 1.0000 Uani
C23 0.9595(3) 0.0291(2) 0.1847(2) 0.0405 1.0000 Uani
C24 0.9891(4) 0.1153(4) 0.3889(3) 0.0842 1.0000 Uani
C25 0.9160(6) -0.0288(3) 0.3763(3) 0.0970 1.0000 Uani
C26 0.7740(4) 0.0658(2) 0.4672(2) 0.0517 1.0000 Uani
C27 0.5120(3) 0.0901(2) 0.0500(2) 0.0438 1.0000 Uani
C28 0.7066(4) 0.1893(2) 0.0240(3) 0.0557 1.0000 Uani
C29 0.7591(4) 0.0427(2) 0.0264(2) 0.0467 1.0000 Uani
H11 0.3509 -0.0254 0.3709 0.0596 1.0000 Uiso
H12 0.2899 0.0183 0.2979 0.0596 1.0000 Uiso
H21 0.4013 0.0700 0.4411 0.0580 1.0000 Uiso
H22 0.2631 0.0790 0.4117 0.0580 1.0000 Uiso
H31 0.5332 0.2309 0.4834 0.0581 1.0000 Uiso
H32 0.5309 0.1497 0.4774 0.0581 1.0000 Uiso
H41 0.3357 0.1886 0.4551 0.0602 1.0000 Uiso
H42 0.3777 0.2371 0.3844 0.0602 1.0000 Uiso
H51 0.2129 0.1743 0.3158 0.0593 1.0000 Uiso
H52 0.2624 0.1158 0.2594 0.0593 1.0000 Uiso
H71 0.1824 0.2696 0.2275 0.0671 1.0000 Uiso
H81 0.2642 0.3488 0.1420 0.0738 1.0000 Uiso
H91 0.4586 0.3324 0.1006 0.0639 1.0000 Uiso
H101 0.5655 0.2378 0.1476 0.0482 1.0000 Uiso
H111 0.6501 -0.10193 0.1837 0.0613 1.0000 Uiso
H112 0.7026 -0.04083 0.2391 0.0613 1.0000 Uiso
H113 0.6202 -0.02485 0.1588 0.0613 1.0000 Uiso
H121 0.5466 -0.1662 0.3193 0.0634 1.0000 Uiso
H122 0.5956 -0.1079 0.3802 0.0634 1.0000 Uiso
H123 0.4561 -0.1270 0.3746 0.0634 1.0000 Uiso
H131 0.3983 -0.1357 0.1748 0.0786 1.0000 Uiso
H132 0.3042 -0.0948 0.2256 0.0786 1.0000 Uiso
H133 0.3626 -0.0593 0.1502 0.0786 1.0000 Uiso
H141 0.8206 0.3277 0.4541 0.0771 1.0000 Uiso
H142 0.8375 0.2478 0.4690 0.0771 1.0000 Uiso
H143 0.7335 0.2880 0.5113 0.0771 1.0000 Uiso
H151 0.8100 0.3041 0.2806 0.0631 1.0000 Uiso
H152 0.8208 0.2235 0.2922 0.0631 1.0000 Uiso
H153 0.7118 0.2549 0.2371 0.0631 1.0000 Uiso
H161 0.6248 0.3826 0.3609 0.0753 1.0000 Uiso
H162 0.5289 0.3448 0.4133 0.0753 1.0000 Uiso
H163 0.5221 0.3368 0.3168 0.0753 1.0000 Uiso
H191 0.9081 0.1900 0.1606 0.0498 1.0000 Uiso
H201 1.0933 0.1837 0.1019 0.0656 1.0000 Uiso
H211 1.1895 0.0793 0.0920 0.0710 1.0000 Uiso
H221 1.1080 -0.0179 0.1461 0.0632 1.0000 Uiso
H231 0.9247 -0.0119 0.2075 0.0490 1.0000 Uiso
H241 1.0413 0.1019 0.4360 0.1003 1.0000 Uiso
H242 1.0345 0.1136 0.3400 0.1003 1.0000 Uiso
H243 0.9598 0.1617 0.3967 0.1003 1.0000 Uiso
H251 0.9700 -0.0373 0.4241 0.1128 1.0000 Uiso
H252 0.9592 -0.0362 0.3271 0.1128 1.0000 Uiso
H253 0.8475 -0.0599 0.3765 0.1128 1.0000 Uiso
H261 0.8245 0.0547 0.5159 0.0642 1.0000 Uiso
H262 0.7440 0.1124 0.4713 0.0642 1.0000 Uiso
H263 0.7061 0.0342 0.4621 0.0642 1.0000 Uiso
H271 0.4957 0.0879 -0.0089 0.0517 1.0000 Uiso
H272 0.4629 0.1260 0.0724 0.0517 1.0000 Uiso
H273 0.4924 0.0464 0.0742 0.0517 1.0000 Uiso
H281 0.6953 0.1847 -0.0350 0.0680 1.0000 Uiso
H282 0.7902 0.2013 0.0387 0.0680 1.0000 Uiso
H283 0.6538 0.2252 0.0425 0.0680 1.0000 Uiso
H291 0.7449 0.0443 -0.0326 0.0562 1.0000 Uiso
H292 0.8445 0.0504 0.0408 0.0562 1.0000 Uiso
H293 0.7356 -0.0020 0.0464 0.0562 1.0000 Uiso

loop_
_atom_site_aniso_label
_atom_site_aniso_U_11
_atom_site_aniso_U_22
_atom_site_aniso_U_33
_atom_site_aniso_U_23
_atom_site_aniso_U_13
_atom_site_aniso_U_12
Y1 0.02281(15) 0.02493(16) 0.02357(15) -0.00033(16) 0.00627(11) -0.00066(16)
N1 0.0319(17) 0.0305(17) 0.0379(17) -0.0009(14) 0.0123(14) -0.0039(13)
N2 0.0425(18) 0.0339(17) 0.0284(16) -0.0050(13) 0.0065(13) -0.0036(14)
N3 0.0320(16) 0.0330(16) 0.0379(17) -0.0036(15) 0.0020(13) 0.0049(14)
N4 0.0354(18) 0.0340(17) 0.0455(19) -0.0040(15) 0.0144(15) -0.0017(14)
N5 0.0280(16) 0.0372(17) 0.0256(15) 0.0055(13) 0.0034(12) 0.0040(13)
N6 0.0282(14) 0.0285(15) 0.0233(13) 0.0008(13) 0.0030(11) 0.0002(13)
Si1 0.0459(6) 0.0261(5) 0.0295(5) 0.0027(4) 0.0074(5) -0.0025(5)
Si2 0.0470(7) 0.0333(6) 0.0365(6) -0.0066(5) 0.0032(5) -0.0083(5)
Si3 0.0332(6) 0.0643(8) 0.0287(5) 0.0076(5) -0.0001(4) 0.0110(5)
Si4 0.0387(5) 0.0359(6) 0.0221(5) 0.0025(4) 0.0032(4) 0.0019(5)
C1 0.043(2) 0.035(2) 0.063(3) -0.001(2) 0.022(2) -0.0066(18)
C2 0.041(2) 0.043(2) 0.056(3) -0.001(2) 0.028(2) -0.0034(19)
C3 0.061(3) 0.046(3) 0.033(2) -0.0097(19) 0.016(2) -0.009(2)
C4 0.054(3) 0.043(2) 0.052(3) -0.012(2) 0.028(2) 0.001(2)
C5 0.024(2) 0.048(3) 0.071(3) -0.004(2) 0.011(2) 0.0041(18)
C6 0.033(2) 0.041(2) 0.050(2) -0.0061(19) 0.0026(18) 0.0047(18)
C7 0.042(3) 0.057(3) 0.071(3) -0.003(3) 0.003(2) 0.019(2)
C8 0.072(3) 0.047(3) 0.068(3) 0.008(2) -0.001(3) 0.024(2)
C9 0.066(3) 0.041(3) 0.047(3) 0.004(2) -0.001(2) 0.007(2)
C10 0.043(2) 0.041(2) 0.038(2) 0.0000(18) 0.0031(18) 0.0030(18)
C11 0.066(3) 0.027(2) 0.054(3) -0.0014(18) 0.026(2) 0.0036(19)
C12 0.066(3) 0.047(3) 0.044(2) 0.015(2) 0.013(2) 0.006(2)
C13 0.080(4) 0.053(3) 0.044(3) -0.003(2) -0.005(2) -0.014(2)
C14 0.063(3) 0.073(4) 0.056(3) -0.018(3) -0.007(2) -0.018(3)
C15 0.061(3) 0.045(3) 0.047(3) -0.006(2) 0.015(2) -0.020(2)
C16 0.079(4) 0.038(3) 0.073(3) -0.007(2) 0.008(3) -0.000(2)
C17 0.0257(18) 0.0278(18) 0.0270(18) -0.0009(14) 0.0065(14) -0.0010(13)
C18 0.0279(18) 0.041(2) 0.0237(17) -0.0040(15) 0.0027(14) -0.0010(15)
C19 0.033(2) 0.051(2) 0.036(2) -0.0008(19) 0.0097(17) -0.0060(18)
C20 0.043(3) 0.069(3) 0.049(3) -0.003(2) 0.015(2) -0.016(2)
C21 0.032(2) 0.097(4) 0.053(3) -0.011(3) 0.016(2) 0.000(3)
C22 0.035(2) 0.070(3) 0.054(3) -0.011(2) 0.009(2) 0.012(2)
C23 0.032(2) 0.050(2) 0.039(2) -0.0055(18) 0.0051(17) 0.0071(18)
C24 0.038(3) 0.162(6) 0.052(3) 0.016(4) -0.008(2) -0.025(3)
C25 0.133(6) 0.106(5) 0.050(3) 0.007(3) -0.014(3) 0.074(4)
C26 0.049(3) 0.076(3) 0.031(2) 0.014(2) 0.0024(19) 0.005(2)
C27 0.048(2) 0.048(2) 0.034(2) -0.0039(18) -0.0104(18) 0.0079(19)
C28 0.076(3) 0.054(3) 0.039(2) 0.015(2) 0.012(2) -0.006(2)
C29 0.052(3) 0.060(3) 0.029(2) -0.009(2) 0.0042(18) 0.009(2)

loop_
_atom_type_symbol
_atom_type_scat_dispersion_real
_atom_type_scat_dispersion_imag
_atom_type_scat_Cromer_Mann_a1
_atom_type_scat_Cromer_Mann_b1
_atom_type_scat_Cromer_Mann_a2
_atom_type_scat_Cromer_Mann_b2
_atom_type_scat_Cromer_Mann_a3
_atom_type_scat_Cromer_Mann_b3
_atom_type_scat_Cromer_Mann_a4
_atom_type_scat_Cromer_Mann_b4
_atom_type_scat_Cromer_Mann_c
_atom_type_scat_source
'C   ' 0.0020 0.0020 2.3100 20.8439 1.0200 10.2075 1.5886 0.5687 0.8650 51.6512 0.2156 International_Tables_Vol_IV_Table_2.2B
'H   ' 0.0000 0.0000 0.4930 10.5109 0.3229 26.1257 0.1402 3.1424 0.0408 57.7997 0.0030 International_Tables_Vol_IV_Table_2.2B
'N   ' 0.0040 0.0030 12.2126 0.0057 3.1322 9.8933 2.0125 28.9975 1.1663 0.5826 -11.5290 International_Tables_Vol_IV_Table_2.2B
'Si  ' 0.0720 0.0710 6.2915 2.4386 3.0353 32.3337 1.9891 0.6785 1.5410 81.6937 1.1407 International_Tables_Vol_IV_Table_2.2B
'Y   ' -2.9510 3.5420 17.7760 1.4029 10.2946 12.8006 5.7263 0.1256 3.2659 104.3540 1.9121 International_Tables_Vol_IV_Table_2.2B

loop_
_geom_angle_atom_site_label_1
_geom_angle_atom_site_label_2
_geom_angle_atom_site_label_3
_geom_angle
_geom_angle_publ_flag
N1 Y1 N2 127.5(1) yes
N1 Y1 N3 110.00(11) yes
N2 Y1 N3 86.95(11) yes
N1 Y1 N4 71.2(1) yes
N2 Y1 N4 71.3(1) yes
N3 Y1 N4 66.8(1) yes
N1 Y1 N5 102.1(1) yes
N2 Y1 N5 93.35(11) yes
N3 Y1 N5 139.1(1) yes
N4 Y1 N5 150.7(1) yes
N1 Y1 N6 110.5(1) yes
N2 Y1 N6 119.8(1) yes
N3 Y1 N6 87.5(1) yes
N4 Y1 N6 152.1(1) yes
N5 Y1 N6 57.14(9) yes
N1 Y1 C17 110.6(1) yes
N2 Y1 C17 106.6(1) yes
N3 Y1 C17 113.2(1) yes
N4 Y1 C17 177.9(1) yes
N5 Y1 C17 28.51(9) yes
N6 Y1 C17 28.76(9) yes
Y1 N1 Si1 128.51(15) yes
Y1 N1 C1 120.4(2) yes
Si1 N1 C1 111.0(2) yes
Y1 N2 Si2 127.59(16) yes
Y1 N2 C3 114.1(2) yes
Si2 N2 C3 115.6(2) yes
Y1 N3 C6 118.0(3) yes
Y1 N3 C10 122.7(3) yes
C6 N3 C10 117.6(3) yes
Y1 N4 C2 105.2(2) yes
Y1 N4 C4 109.6(2) yes
C2 N4 C4 110.5(3) yes
Y1 N4 C5 108.9(2) yes
C2 N4 C5 111.6(3) yes
C4 N4 C5 110.8(3) yes
Y1 N5 Si3 131.95(15) yes
Y1 N5 C17 92.8(2) yes
Si3 N5 C17 133.9(2) yes
Y1 N6 Si4 139.14(14) yes
Y1 N6 C17 91.29(19) yes
Si4 N6 C17 127.5(2) yes
N1 Si1 C11 111.95(16) yes
N1 Si1 C12 112.33(18) yes
C11 Si1 C12 107.5(2) yes
N1 Si1 C13 111.1(2) yes
C11 Si1 C13 106.8(2) yes
C12 Si1 C13 106.9(2) yes
N2 Si2 C14 113.6(2) yes
N2 Si2 C15 108.80(17) yes
C14 Si2 C15 107.1(2) yes
N2 Si2 C16 112.61(19) yes
C14 Si2 C16 105.2(2) yes
C15 Si2 C16 109.2(2) yes
N5 Si3 C24 112.7(2) yes
N5 Si3 C25 113.5(2) yes
C24 Si3 C25 108.4(3) yes
N5 Si3 C26 106.08(17) yes
C24 Si3 C26 109.4(2) yes
C25 Si3 C26 106.5(2) yes
N6 Si4 C27 105.41(16) yes
N6 Si4 C28 113.72(18) yes
C27 Si4 C28 108.6(2) yes
N6 Si4 C29 114.27(16) yes
C27 Si4 C29 108.09(19) yes
C28 Si4 C29 106.6(2) yes
N1 C1 C2 111.1(3) yes
N4 C2 C1 111.3(3) yes
N2 C3 C4 110.0(3) yes
N4 C4 C3 109.2(3) yes
N4 C5 C6 110.8(3) yes
N3 C6 C5 116.0(3) yes
N3 C6 C7 121.1(4) yes
C5 C6 C7 122.9(4) yes
C6 C7 C8 119.9(4) yes
C7 C8 C9 119.6(4) yes
C8 C9 C10 118.0(4) yes
N3 C10 C9 123.7(4) yes
N5 C17 N6 118.2(3) yes
Y1 C17 C18 173.4(2) yes
N5 C17 C18 121.6(3) yes
N6 C17 C18 120.2(3) yes
C17 C18 C19 120.2(3) yes
C17 C18 C23 120.9(3) yes
C19 C18 C23 118.8(3) yes
C18 C19 C20 120.4(4) yes
C19 C20 C21 119.9(4) yes
C20 C21 C22 120.4(4) yes
C21 C22 C23 120.0(4) yes
C18 C23 C22 120.4(4) yes

loop_
_geom_bond_atom_site_label_1
_geom_bond_atom_site_label_2
_geom_bond_distance
_geom_bond_publ_flag
Y1 N1 2.262(3) yes
Y1 N2 2.259(3) yes
Y1 N3 2.525(3) yes
Y1 N4 2.557(3) yes
Y1 N5 2.380(3) yes
Y1 N6 2.410(3) yes
Y1 C17 2.783(3) yes
N1 Si1 1.712(3) yes
N1 C1 1.477(5) yes
N2 Si2 1.696(3) yes
N2 C3 1.468(4) yes
N3 C6 1.348(5) yes
N3 C10 1.347(5) yes
N4 C2 1.475(5) yes
N4 C4 1.483(5) yes
N4 C5 1.476(5) yes
N5 Si3 1.726(3) yes
N5 C17 1.330(4) yes
N6 Si4 1.738(3) yes
N6 C17 1.340(4) yes
Si1 C11 1.863(4) yes
Si1 C12 1.874(4) yes
Si1 C13 1.880(4) yes
Si2 C14 1.870(4) yes
Si2 C15 1.870(4) yes
Si2 C16 1.878(5) yes
Si3 C24 1.851(5) yes
Si3 C25 1.863(5) yes
Si3 C26 1.852(4) yes
Si4 C27 1.861(4) yes
Si4 C28 1.873(4) yes
Si4 C29 1.873(4) yes
C1 C2 1.513(5) yes
C3 C4 1.522(6) yes
C5 C6 1.507(6) yes
C6 C7 1.391(6) yes
C7 C8 1.363(7) yes
C8 C9 1.374(6) yes
C9 C10 1.372(6) yes
C17 C18 1.496(5) yes
C18 C19 1.392(5) yes
C18 C23 1.394(5) yes
C19 C20 1.382(5) yes
C20 C21 1.383(7) yes
C21 C22 1.372(7) yes
C22 C23 1.384(5) yes
